data_4308676
loop_
_publ_author_name
'Timothy J. Boyle'
'Scott D. Bunge'
'Todd M. Alam'
'Gregory P. Holland'
'Thomas J. Headley'
'Gabriel Avilucea'

_publ_contact_author_name 'Timothy J. Boyle'
_publ_section_title
;
Cadmium Amido Alkoxide and Alkoxide Precursors for the Synthesis of
Nanocrystalline CdE (E = S, Se, Te)
;
_journal_name_full 'Inorganic Chemistry'
_journal_page_first 1309
_journal_page_last 1318
_journal_paper_doi 10.1021/ic0485155
_journal_volume 44
_journal_year 2005
_chemical_formula_moiety 'C40 H78 Cd2 N2 O2 Si4'
_chemical_formula_sum 'C40 H78 Cd2 N2 O2 Si4'
_chemical_formula_weight 956.20
_chemical_name_common '(4) (Cd(DBP)(N(Si(CH3)3)2))2'
_chemical_name_systematic
;
?
;
_space_group_IT_number 14
_symmetry_cell_setting monoclinic
_symmetry_space_group_name_Hall '-P 2yn'
_symmetry_space_group_name_H-M 'P 1 21/n 1'
_atom_sites_solution_hydrogens geom
_atom_sites_solution_primary direct
_atom_sites_solution_secondary difmap
_audit_creation_method SHELXL-97
_cell_angle_alpha 90.00
_cell_angle_beta 99.894(3)
_cell_angle_gamma 90.00
_cell_formula_units_Z 2
_cell_length_a 10.1504(17)
_cell_length_b 11.719(2)
_cell_length_c 20.749(4)
_cell_measurement_temperature 168(2)
_cell_volume 2431.4(7)
_computing_cell_refinement 'Bruker SMART'
_computing_data_collection 'Bruker SMART'
_computing_data_reduction 'Bruker SAINT'
_computing_molecular_graphics 'Bruker SHELXTL'
_computing_publication_material 'Bruker SHELXTL'
_computing_structure_refinement 'SHELXL-97 (Sheldrick, 1997)'
_computing_structure_solution 'SHELXS-97 (Sheldrick, 1990)'
_diffrn_ambient_temperature 168(2)
_diffrn_measured_fraction_theta_full 0.997
_diffrn_measured_fraction_theta_max 0.997
_diffrn_measurement_device_type 'CCD area detector'
_diffrn_measurement_method 'phi and omega scans'
_diffrn_radiation_monochromator graphite
_diffrn_radiation_source 'fine-focus sealed tube'
_diffrn_radiation_type MoK\a
_diffrn_radiation_wavelength 0.71073
_diffrn_reflns_av_R_equivalents 0.0845
_diffrn_reflns_av_sigmaI/netI 0.1176
_diffrn_reflns_limit_h_max 12
_diffrn_reflns_limit_h_min -12
_diffrn_reflns_limit_k_max 13
_diffrn_reflns_limit_k_min -14
_diffrn_reflns_limit_l_max 24
_diffrn_reflns_limit_l_min -24
_diffrn_reflns_number 11833
_diffrn_reflns_theta_full 25.27
_diffrn_reflns_theta_max 25.27
_diffrn_reflns_theta_min 1.99
_exptl_absorpt_coefficient_mu 1.005
_exptl_absorpt_correction_type none
_exptl_crystal_colour yellow
_exptl_crystal_density_diffrn 1.306
_exptl_crystal_density_meas 0
_exptl_crystal_density_method 'not measured'
_exptl_crystal_description irregular
_exptl_crystal_F_000 1000
_exptl_crystal_size_max 0.091
_exptl_crystal_size_mid 0.087
_exptl_crystal_size_min 0.005
_refine_diff_density_max 2.215
_refine_diff_density_min -2.640
_refine_diff_density_rms 0.234
_refine_ls_extinction_method none
_refine_ls_goodness_of_fit_ref 1.135
_refine_ls_hydrogen_treatment mixed
_refine_ls_matrix_type full
_refine_ls_number_parameters 238
_refine_ls_number_reflns 4408
_refine_ls_number_restraints 0
_refine_ls_restrained_S_all 1.135
_refine_ls_R_factor_all 0.1498
_refine_ls_R_factor_gt 0.0731
_refine_ls_shift/su_max 0.001
_refine_ls_shift/su_mean 0.000
_refine_ls_structure_factor_coef Fsqd
_refine_ls_weighting_details 'calc w=1/[\s^2^(Fo^2^)+(0.0000P)^2^+38.0686P] where P=(Fo^2^+2Fc^2^)/3'
_refine_ls_weighting_scheme calc
_refine_ls_wR_factor_gt 0.1355
_refine_ls_wR_factor_ref 0.1864
_reflns_number_gt 2389
_reflns_number_total 4408
_reflns_threshold_expression >2sigma(I)
_cod_data_source_file ic0485155si20041027_111313_6.cif
_cod_data_source_block tjb147s
_cod_depositor_comments
;
The following automatic conversions were performed:
'_symmetry_cell_setting' value 'Monoclinic' changed to 'monoclinic'
according to '/home/saulius/struct/CIF-dictionaries/cif_core.dic'
dictionary named 'cif_core.dic' version 2.4.1 from 2010-06-29.

Automatic conversion script
Id: cif_fix_enum 1527 2010-12-29 10:47:43Z saulius 
;
_cod_original_cell_volume 2431.6(7)
_cod_database_code 4308676

loop_
_symmetry_equiv_pos_as_xyz
'x, y, z'
'-x+1/2, y+1/2, -z+1/2'
'-x, -y, -z'
'x-1/2, -y-1/2, z-1/2'

loop_
_atom_site_label
_atom_site_type_symbol
_atom_site_fract_x
_atom_site_fract_y
_atom_site_fract_z
_atom_site_U_iso_or_equiv
_atom_site_adp_type
_atom_site_occupancy
_atom_site_symmetry_multiplicity
_atom_site_calc_flag
_atom_site_refinement_flags
_atom_site_disorder_assembly
_atom_site_disorder_group
Cd1 Cd 0.91952(8) 0.87441(7) 0.01450(4) 0.0300(2) Uani 1 1 d . . .
Si1 Si 0.7105(3) 0.6681(3) -0.03128(17) 0.0358(8) Uani 1 1 d . . .
Si2 Si 0.8491(3) 0.6671(3) 0.10968(17) 0.0363(8) Uani 1 1 d . . .
O1 O 1.0435(7) 1.0088(6) 0.0648(3) 0.0321(18) Uani 1 1 d . . .
C1 C 1.0812(11) 1.0281(8) 0.1318(5) 0.022(2) Uani 1 1 d . . .
N1 N 0.8199(9) 0.7251(8) 0.0317(5) 0.037(2) Uani 1 1 d . . .
C6 C 1.2026(12) 0.9800(9) 0.1646(5) 0.029(3) Uani 1 1 d . . .
C7 C 1.3026(11) 0.9158(10) 0.1306(6) 0.037(3) Uani 1 1 d . . .
C3 C 1.0304(12) 1.0983(10) 0.2325(5) 0.037(3) Uani 1 1 d . . .
H3 H 0.9740 1.1391 0.2565 0.045 Uiso 1 1 calc R . .
C4 C 1.1431(13) 1.0503(11) 0.2655(6) 0.047(3) Uani 1 1 d . . .
H4 H 1.1627 1.0546 0.3119 0.056 Uiso 1 1 calc R . .
C5 C 1.2294(13) 0.9950(10) 0.2313(6) 0.042(3) Uani 1 1 d . . .
H5 H 1.3111 0.9661 0.2549 0.050 Uiso 1 1 calc R . .
C2 C 0.9933(11) 1.0907(9) 0.1651(5) 0.029(3) Uani 1 1 d . . .
C8 C 1.3421(13) 0.9801(11) 0.0730(7) 0.054(4) Uani 1 1 d . . .
H8A H 1.4145 0.9392 0.0572 0.081 Uiso 1 1 calc R . .
H8B H 1.3725 1.0570 0.0870 0.081 Uiso 1 1 calc R . .
H8C H 1.2647 0.9856 0.0377 0.081 Uiso 1 1 calc R . .
C18 C 0.6938(13) 0.6069(11) 0.1337(6) 0.049(4) Uani 1 1 d . . .
H18A H 0.6286 0.6682 0.1349 0.074 Uiso 1 1 calc R . .
H18B H 0.7159 0.5718 0.1771 0.074 Uiso 1 1 calc R . .
H18C H 0.6557 0.5491 0.1017 0.074 Uiso 1 1 calc R . .
C9 C 1.2455(13) 0.7968(10) 0.1094(6) 0.050(4) Uani 1 1 d . . .
H9A H 1.1593 0.8054 0.0802 0.075 Uiso 1 1 calc R . .
H9B H 1.2331 0.7530 0.1482 0.075 Uiso 1 1 calc R . .
H9C H 1.3081 0.7563 0.0863 0.075 Uiso 1 1 calc R . .
C16 C 0.5354(12) 0.7165(11) -0.0291(7) 0.053(4) Uani 1 1 d . . .
H16A H 0.5064 0.6864 0.0102 0.080 Uiso 1 1 calc R . .
H16B H 0.4757 0.6884 -0.0681 0.080 Uiso 1 1 calc R . .
H16C H 0.5326 0.8001 -0.0284 0.080 Uiso 1 1 calc R . .
C20 C 0.9722(14) 0.5486(11) 0.1161(7) 0.059(4) Uani 1 1 d . . .
H20A H 0.9471 0.4961 0.0792 0.088 Uiso 1 1 calc R . .
H20B H 0.9728 0.5076 0.1573 0.088 Uiso 1 1 calc R . .
H20C H 1.0614 0.5797 0.1150 0.088 Uiso 1 1 calc R . .
C17 C 0.7098(15) 0.5086(10) -0.0305(7) 0.058(4) Uani 1 1 d . . .
H17A H 0.7979 0.4802 -0.0361 0.087 Uiso 1 1 calc R . .
H17B H 0.6419 0.4805 -0.0663 0.087 Uiso 1 1 calc R . .
H17C H 0.6891 0.4816 0.0113 0.087 Uiso 1 1 calc R . .
C10 C 1.4362(13) 0.8909(13) 0.1773(7) 0.061(4) Uani 1 1 d . . .
H10A H 1.4984 0.8533 0.1528 0.092 Uiso 1 1 calc R . .
H10B H 1.4192 0.8410 0.2128 0.092 Uiso 1 1 calc R . .
H10C H 1.4754 0.9628 0.1956 0.092 Uiso 1 1 calc R . .
C15 C 0.7536(13) 0.7087(10) -0.1118(6) 0.045(3) Uani 1 1 d . . .
H15A H 0.7566 0.7920 -0.1151 0.068 Uiso 1 1 calc R . .
H15B H 0.6858 0.6785 -0.1470 0.068 Uiso 1 1 calc R . .
H15C H 0.8413 0.6770 -0.1156 0.068 Uiso 1 1 calc R . .
C19 C 0.9136(14) 0.7739(11) 0.1739(6) 0.057(4) Uani 1 1 d . . .
H19A H 0.9860 0.8179 0.1601 0.086 Uiso 1 1 calc R . .
H19B H 0.9475 0.7344 0.2150 0.086 Uiso 1 1 calc R . .
H19C H 0.8411 0.8257 0.1804 0.086 Uiso 1 1 calc R . .
C12 C 0.8120(15) 1.2345(13) 0.1774(7) 0.069(5) Uani 1 1 d . . .
H12A H 0.7332 1.2739 0.1537 0.104 Uiso 1 1 calc R . .
H12B H 0.8838 1.2899 0.1908 0.104 Uiso 1 1 calc R . .
H12C H 0.7889 1.1973 0.2163 0.104 Uiso 1 1 calc R . .
C11 C 0.8598(12) 1.1426(10) 0.1320(5) 0.036(3) Uani 1 1 d . . .
C13 C 0.8669(11) 1.2065(11) 0.0695(6) 0.049(4) Uani 1 1 d . . .
H13A H 0.8724 1.1519 0.0343 0.073 Uiso 1 1 calc R . .
H13B H 0.9463 1.2555 0.0759 0.073 Uiso 1 1 calc R . .
H13C H 0.7866 1.2536 0.0577 0.073 Uiso 1 1 calc R . .
C14 C 0.7522(12) 1.0513(12) 0.1201(8) 0.062(4) Uani 1 1 d . . .
H14A H 0.6713 1.0830 0.0935 0.094 Uiso 1 1 calc R . .
H14B H 0.7315 1.0251 0.1621 0.094 Uiso 1 1 calc R . .
H14C H 0.7842 0.9868 0.0970 0.094 Uiso 1 1 calc R . .

loop_
_atom_site_aniso_label
_atom_site_aniso_U_11
_atom_site_aniso_U_22
_atom_site_aniso_U_33
_atom_site_aniso_U_23
_atom_site_aniso_U_13
_atom_site_aniso_U_12
Cd1 0.0298(4) 0.0266(4) 0.0348(5) -0.0003(4) 0.0085(3) -0.0037(4)
Si1 0.037(2) 0.0286(18) 0.043(2) 0.0003(15) 0.0112(17) -0.0056(15)
Si2 0.041(2) 0.0297(18) 0.040(2) 0.0024(15) 0.0122(17) -0.0063(15)
O1 0.031(5) 0.037(5) 0.027(4) -0.001(4) -0.001(4) 0.004(4)
C1 0.034(7) 0.015(5) 0.016(5) -0.009(4) -0.001(5) -0.009(5)
N1 0.027(6) 0.046(6) 0.038(6) -0.013(5) 0.001(5) 0.007(5)
C6 0.044(7) 0.024(6) 0.019(6) 0.001(5) 0.002(5) 0.005(5)
C7 0.031(7) 0.039(7) 0.039(7) 0.000(6) 0.002(6) 0.003(5)
C3 0.042(8) 0.048(8) 0.022(6) -0.010(5) 0.007(5) 0.000(6)
C4 0.057(9) 0.058(9) 0.023(7) -0.006(6) 0.000(6) -0.001(7)
C5 0.043(8) 0.043(8) 0.037(7) 0.002(6) -0.003(6) 0.000(6)
C2 0.032(7) 0.025(6) 0.028(6) -0.004(5) 0.002(5) -0.004(5)
C8 0.048(9) 0.050(9) 0.070(10) 0.015(7) 0.027(8) 0.006(7)
C18 0.064(9) 0.046(9) 0.042(8) -0.001(6) 0.023(7) -0.018(7)
C9 0.059(9) 0.040(8) 0.051(9) -0.006(7) 0.005(7) 0.006(7)
C16 0.034(8) 0.050(8) 0.075(10) 0.012(7) 0.007(7) -0.012(6)
C20 0.062(10) 0.047(9) 0.067(10) 0.000(7) 0.009(8) 0.003(7)
C17 0.079(11) 0.044(8) 0.058(10) -0.011(7) 0.031(9) -0.016(8)
C10 0.045(8) 0.067(10) 0.064(10) -0.003(8) -0.011(7) 0.022(8)
C15 0.060(9) 0.026(7) 0.054(9) -0.011(6) 0.019(7) -0.016(6)
C19 0.075(11) 0.053(9) 0.039(8) 0.014(7) -0.002(7) -0.011(8)
C12 0.081(12) 0.080(11) 0.049(9) -0.015(8) 0.013(8) 0.032(9)
C11 0.046(7) 0.038(7) 0.028(6) 0.007(5) 0.016(6) 0.010(6)
C13 0.017(6) 0.057(9) 0.071(10) 0.015(7) 0.003(6) 0.019(6)
C14 0.023(7) 0.061(10) 0.103(13) 0.008(9) 0.009(8) -0.010(7)

loop_
_atom_type_symbol
_atom_type_description
_atom_type_scat_dispersion_real
_atom_type_scat_dispersion_imag
_atom_type_scat_source
C C 0.0033 0.0016 'International Tables Vol C Tables 4.2.6.8 and 6.1.1.4'
H H 0.0000 0.0000 'International Tables Vol C Tables 4.2.6.8 and 6.1.1.4'
N N 0.0061 0.0033 'International Tables Vol C Tables 4.2.6.8 and 6.1.1.4'
O O 0.0106 0.0060 'International Tables Vol C Tables 4.2.6.8 and 6.1.1.4'
Si Si 0.0817 0.0704 'International Tables Vol C Tables 4.2.6.8 and 6.1.1.4'
Cd Cd -0.8075 1.2024 'International Tables Vol C Tables 4.2.6.8 and 6.1.1.4'

loop_
_geom_angle_atom_site_label_1
_geom_angle_atom_site_label_2
_geom_angle_atom_site_label_3
_geom_angle
_geom_angle_site_symmetry_1
_geom_angle_site_symmetry_3
_geom_angle_publ_flag
N1 Cd1 O1 141.9(3) . . ?
N1 Cd1 O1 142.5(3) . 3_775 ?
O1 Cd1 O1 75.6(3) . 3_775 ?
N1 Cd1 Cd1 179.0(2) . 3_775 ?
O1 Cd1 Cd1 38.31(19) . 3_775 ?
O1 Cd1 Cd1 37.25(19) 3_775 3_775 ?
N1 Si1 C15 111.5(5) . . ?
N1 Si1 C17 112.9(6) . . ?
C15 Si1 C17 105.4(6) . . ?
N1 Si1 C16 111.1(6) . . ?
C15 Si1 C16 108.3(6) . . ?
C17 Si1 C16 107.3(6) . . ?
N1 Si2 C20 111.4(6) . . ?
N1 Si2 C19 112.8(5) . . ?
C20 Si2 C19 107.6(7) . . ?
N1 Si2 C18 112.3(5) . . ?
C20 Si2 C18 106.6(6) . . ?
C19 Si2 C18 105.8(6) . . ?
C1 O1 Cd1 129.3(6) . . ?
C1 O1 Cd1 125.9(6) . 3_775 ?
Cd1 O1 Cd1 104.4(3) . 3_775 ?
O1 C1 C6 118.7(9) . . ?
O1 C1 C2 118.7(9) . . ?
C6 C1 C2 122.6(9) . . ?
Si1 N1 Si2 123.2(6) . . ?
Si1 N1 Cd1 118.1(5) . . ?
Si2 N1 Cd1 118.7(5) . . ?
C5 C6 C1 115.9(10) . . ?
C5 C6 C7 119.6(11) . . ?
C1 C6 C7 124.5(9) . . ?
C8 C7 C6 113.7(10) . . ?
C8 C7 C9 111.0(11) . . ?
C6 C7 C9 109.3(10) . . ?
C8 C7 C10 105.2(10) . . ?
C6 C7 C10 112.5(10) . . ?
C9 C7 C10 104.6(10) . . ?
C4 C3 C2 123.0(11) . . ?
C4 C3 H3 118.5 . . ?
C2 C3 H3 118.5 . . ?
C3 C4 C5 119.4(12) . . ?
C3 C4 H4 120.3 . . ?
C5 C4 H4 120.3 . . ?
C6 C5 C4 123.0(12) . . ?
C6 C5 H5 118.5 . . ?
C4 C5 H5 118.5 . . ?
C3 C2 C1 116.0(10) . . ?
C3 C2 C11 119.4(10) . . ?
C1 C2 C11 124.6(9) . . ?
C7 C8 H8A 109.5 . . ?
C7 C8 H8B 109.5 . . ?
H8A C8 H8B 109.5 . . ?
C7 C8 H8C 109.5 . . ?
H8A C8 H8C 109.5 . . ?
H8B C8 H8C 109.5 . . ?
Si2 C18 H18A 109.5 . . ?
Si2 C18 H18B 109.5 . . ?
H18A C18 H18B 109.5 . . ?
Si2 C18 H18C 109.5 . . ?
H18A C18 H18C 109.5 . . ?
H18B C18 H18C 109.5 . . ?
C7 C9 H9A 109.5 . . ?
C7 C9 H9B 109.5 . . ?
H9A C9 H9B 109.5 . . ?
C7 C9 H9C 109.5 . . ?
H9A C9 H9C 109.5 . . ?
H9B C9 H9C 109.5 . . ?
Si1 C16 H16A 109.5 . . ?
Si1 C16 H16B 109.5 . . ?
H16A C16 H16B 109.5 . . ?
Si1 C16 H16C 109.5 . . ?
H16A C16 H16C 109.5 . . ?
H16B C16 H16C 109.5 . . ?
Si2 C20 H20A 109.5 . . ?
Si2 C20 H20B 109.5 . . ?
H20A C20 H20B 109.5 . . ?
Si2 C20 H20C 109.5 . . ?
H20A C20 H20C 109.5 . . ?
H20B C20 H20C 109.5 . . ?
Si1 C17 H17A 109.5 . . ?
Si1 C17 H17B 109.5 . . ?
H17A C17 H17B 109.5 . . ?
Si1 C17 H17C 109.5 . . ?
H17A C17 H17C 109.5 . . ?
H17B C17 H17C 109.5 . . ?
C7 C10 H10A 109.5 . . ?
C7 C10 H10B 109.5 . . ?
H10A C10 H10B 109.5 . . ?
C7 C10 H10C 109.5 . . ?
H10A C10 H10C 109.5 . . ?
H10B C10 H10C 109.5 . . ?
Si1 C15 H15A 109.5 . . ?
Si1 C15 H15B 109.5 . . ?
H15A C15 H15B 109.5 . . ?
Si1 C15 H15C 109.5 . . ?
H15A C15 H15C 109.5 . . ?
H15B C15 H15C 109.5 . . ?
Si2 C19 H19A 109.5 . . ?
Si2 C19 H19B 109.5 . . ?
H19A C19 H19B 109.5 . . ?
Si2 C19 H19C 109.5 . . ?
H19A C19 H19C 109.5 . . ?
H19B C19 H19C 109.5 . . ?
C11 C12 H12A 109.5 . . ?
C11 C12 H12B 109.5 . . ?
H12A C12 H12B 109.5 . . ?
C11 C12 H12C 109.5 . . ?
H12A C12 H12C 109.5 . . ?
H12B C12 H12C 109.5 . . ?
C13 C11 C14 110.4(11) . . ?
C13 C11 C2 114.3(9) . . ?
C14 C11 C2 110.4(10) . . ?
C13 C11 C12 104.0(10) . . ?
C14 C11 C12 107.1(10) . . ?
C2 C11 C12 110.3(10) . . ?
C11 C13 H13A 109.5 . . ?
C11 C13 H13B 109.5 . . ?
H13A C13 H13B 109.5 . . ?
C11 C13 H13C 109.5 . . ?
H13A C13 H13C 109.5 . . ?
H13B C13 H13C 109.5 . . ?
C11 C14 H14A 109.5 . . ?
C11 C14 H14B 109.5 . . ?
H14A C14 H14B 109.5 . . ?
C11 C14 H14C 109.5 . . ?
H14A C14 H14C 109.5 . . ?
H14B C14 H14C 109.5 . . ?

loop_
_geom_bond_atom_site_label_1
_geom_bond_atom_site_label_2
_geom_bond_distance
_geom_bond_site_symmetry_2
_geom_bond_publ_flag
Cd1 N1 2.082(10) . ?
Cd1 O1 2.169(7) . ?
Cd1 O1 2.221(7) 3_775 ?
Cd1 Cd1 3.4693(17) 3_775 ?
Si1 N1 1.700(10) . ?
Si1 C15 1.859(12) . ?
Si1 C17 1.869(13) . ?
Si1 C16 1.873(12) . ?
Si2 N1 1.733(10) . ?
Si2 C20 1.857(13) . ?
Si2 C19 1.863(13) . ?
Si2 C18 1.871(11) . ?
O1 C1 1.396(11) . ?
O1 Cd1 2.221(7) 3_775 ?
C1 C6 1.418(14) . ?
C1 C2 1.422(14) . ?
C6 C5 1.376(15) . ?
C6 C7 1.529(15) . ?
C7 C8 1.525(16) . ?
C7 C9 1.545(16) . ?
C7 C10 1.553(16) . ?
C3 C4 1.351(16) . ?
C3 C2 1.388(14) . ?
C3 H3 0.9500 . ?
C4 C5 1.381(16) . ?
C4 H4 0.9500 . ?
C5 H5 0.9500 . ?
C2 C11 1.535(15) . ?
C8 H8A 0.9800 . ?
C8 H8B 0.9800 . ?
C8 H8C 0.9800 . ?
C18 H18A 0.9800 . ?
C18 H18B 0.9800 . ?
C18 H18C 0.9800 . ?
C9 H9A 0.9800 . ?
C9 H9B 0.9800 . ?
C9 H9C 0.9800 . ?
C16 H16A 0.9800 . ?
C16 H16B 0.9800 . ?
C16 H16C 0.9800 . ?
C20 H20A 0.9800 . ?
C20 H20B 0.9800 . ?
C20 H20C 0.9800 . ?
C17 H17A 0.9800 . ?
C17 H17B 0.9800 . ?
C17 H17C 0.9800 . ?
C10 H10A 0.9800 . ?
C10 H10B 0.9800 . ?
C10 H10C 0.9800 . ?
C15 H15A 0.9800 . ?
C15 H15B 0.9800 . ?
C15 H15C 0.9800 . ?
C19 H19A 0.9800 . ?
C19 H19B 0.9800 . ?
C19 H19C 0.9800 . ?
C12 C11 1.562(16) . ?
C12 H12A 0.9800 . ?
C12 H12B 0.9800 . ?
C12 H12C 0.9800 . ?
C11 C13 1.510(15) . ?
C11 C14 1.520(16) . ?
C13 H13A 0.9800 . ?
C13 H13B 0.9800 . ?
C13 H13C 0.9800 . ?
C14 H14A 0.9800 . ?
C14 H14B 0.9800 . ?
C14 H14C 0.9800 . ?
